data_7007667
loop_
_publ_author_name
'Cotton, F. Albert'
'Murillo, Carlos A.'
'Wang, Xiaoping'
'Wilkinson, Chad C.'

_publ_section_title
;
 Strong reducing agents containing dimolybdenum Mo2(4+) units and their
 oxidized cations with Mo2(5+/6+) cores stabilized by bicyclic
 guanidinate anions with a seven-membered ring.
;
_journal_issue 38
_journal_name_full 'Dalton transactions (Cambridge, England : 2003)'
_journal_page_first 4623
_journal_page_last 4631
_journal_paper_doi 10.1039/b608422b
_journal_year 2006
_chemical_formula_moiety 'C7 H13 N3'
_chemical_formula_sum 'C7 H13 N3'
_chemical_formula_weight 139.20
_chemical_name_systematic
;
?
;
_space_group_IT_number 2
_symmetry_cell_setting triclinic
_symmetry_space_group_name_Hall '-P 1'
_symmetry_space_group_name_H-M 'P -1'
_atom_sites_solution_hydrogens geom
_atom_sites_solution_primary direct
_atom_sites_solution_secondary difmap
_audit_creation_method SHELXL-97
_cell_angle_alpha 67.410(9)
_cell_angle_beta 73.543(10)
_cell_angle_gamma 71.570(9)
_cell_formula_units_Z 2
_cell_length_a 5.937(3)
_cell_length_b 8.520(5)
_cell_length_c 8.671(5)
_cell_measurement_reflns_used 1863
_cell_measurement_temperature 213(2)
_cell_measurement_theta_max 27.5225
_cell_measurement_theta_min 2.589
_cell_volume 377.6(4)
_computing_cell_refinement 'Bruker SMART'
_computing_data_collection 'Bruker SMART'
_computing_data_reduction 'Bruker SAINT'
_computing_molecular_graphics XP
_computing_structure_refinement 'SHELXL-97 (Sheldrick, 1997)'
_computing_structure_solution 'SHELXS-97 (Sheldrick, 1990)'
_diffrn_ambient_temperature 213(2)
_diffrn_measured_fraction_theta_full 0.988
_diffrn_measured_fraction_theta_max 0.988
_diffrn_measurement_device_type 'Bruker SMART'
_diffrn_measurement_method /w-scans
_diffrn_radiation_monochromator graphite
_diffrn_radiation_source 'normal-focus sealed tube'
_diffrn_radiation_type MoK\a
_diffrn_radiation_wavelength 0.71073
_diffrn_reflns_av_R_equivalents 0.0248
_diffrn_reflns_av_sigmaI/netI 0.0345
_diffrn_reflns_limit_h_max 6
_diffrn_reflns_limit_h_min -7
_diffrn_reflns_limit_k_max 8
_diffrn_reflns_limit_k_min -10
_diffrn_reflns_limit_l_max 8
_diffrn_reflns_limit_l_min -10
_diffrn_reflns_number 2203
_diffrn_reflns_theta_full 25.00
_diffrn_reflns_theta_max 25.00
_diffrn_reflns_theta_min 2.59
_exptl_absorpt_coefficient_mu 0.078
_exptl_absorpt_correction_T_max 0.9933
_exptl_absorpt_correction_T_min 0.9672
_exptl_absorpt_correction_type multi-scan
_exptl_absorpt_process_details SADABS
_exptl_crystal_colour colorless
_exptl_crystal_density_diffrn 1.224
_exptl_crystal_density_meas ?
_exptl_crystal_density_method .
_exptl_crystal_description plate
_exptl_crystal_F_000 152
_exptl_crystal_size_max 0.43
_exptl_crystal_size_mid 0.33
_exptl_crystal_size_min 0.09
_refine_diff_density_max 0.448
_refine_diff_density_min -0.579
_refine_diff_density_rms 0.052
_refine_ls_extinction_method none
_refine_ls_goodness_of_fit_ref 1.120
_refine_ls_hydrogen_treatment noref
_refine_ls_matrix_type full
_refine_ls_number_parameters 91
_refine_ls_number_reflns 1310
_refine_ls_number_restraints 0
_refine_ls_restrained_S_all 1.120
_refine_ls_R_factor_all 0.0588
_refine_ls_R_factor_gt 0.0541
_refine_ls_shift/su_max 0.000
_refine_ls_shift/su_mean 0.000
_refine_ls_structure_factor_coef Fsqd
_refine_ls_weighting_details 'calc w=1/[\s^2^(Fo^2^)+(0.0960P)^2^+0.0934P] where P=(Fo^2^+2Fc^2^)/3'
_refine_ls_weighting_scheme calc
_refine_ls_wR_factor_gt 0.1547
_refine_ls_wR_factor_ref 0.1591
_reflns_number_gt 1165
_reflns_number_total 1310
_reflns_threshold_expression >2sigma(I)
_cod_data_source_file b608422b.txt
_cod_data_source_block Htbd
_cod_depositor_comments
;
The following automatic conversions were performed:
'_symmetry_cell_setting' value 'Triclinic' changed to 'triclinic'
according to '/home/saulius/struct/CIF-dictionaries/cif_core.dic'
dictionary named 'cif_core.dic' version 2.4.1 from 2010-06-29.

Automatic conversion script
Id: cif_fix_enum 1527 2010-12-29 10:47:43Z saulius 
;
_cod_original_sg_symbol_H-M P-1
_cod_database_code 7007667

loop_
_symmetry_equiv_pos_as_xyz
'x, y, z'
'-x, -y, -z'

loop_
_atom_site_label
_atom_site_type_symbol
_atom_site_fract_x
_atom_site_fract_y
_atom_site_fract_z
_atom_site_U_iso_or_equiv
_atom_site_adp_type
_atom_site_occupancy
_atom_site_symmetry_multiplicity
_atom_site_calc_flag
_atom_site_refinement_flags
_atom_site_disorder_assembly
_atom_site_disorder_group
N3 N 0.4769(2) 0.91856(18) 0.80105(17) 0.0330(4) Uani 1 1 d . . .
N2 N 0.7000(3) 1.12330(18) 0.59852(19) 0.0371(4) Uani 1 1 d . . .
H2A H 0.7611 1.1561 0.4905 0.044 Uiso 1 1 calc R . .
C3 C 0.6810(3) 0.9553(2) 0.6792(2) 0.0322(4) Uani 1 1 d . . .
C4 C 0.2391(3) 1.0409(2) 0.7858(2) 0.0369(5) Uani 1 1 d . . .
H4A H 0.1132 0.9781 0.8562 0.044 Uiso 1 1 calc R . .
H4B H 0.2180 1.0817 0.6675 0.044 Uiso 1 1 calc R . .
N1 N 0.8449(3) 0.82256(19) 0.6502(2) 0.0400(4) Uani 1 1 d . . .
C7 C 0.6201(3) 1.2500(2) 0.6892(3) 0.0406(5) Uani 1 1 d . . .
H7A H 0.7043 1.3447 0.6264 0.049 Uiso 1 1 calc R . .
H7B H 0.6674 1.1926 0.8010 0.049 Uiso 1 1 calc R . .
C5 C 0.2049(3) 1.1976(2) 0.8387(2) 0.0394(5) Uani 1 1 d . . .
H5A H 0.2517 1.1570 0.9498 0.047 Uiso 1 1 calc R . .
H5B H 0.0332 1.2568 0.8516 0.047 Uiso 1 1 calc R . .
C2 C 0.4861(4) 0.7366(2) 0.8266(3) 0.0435(5) Uani 1 1 d . . .
H2B H 0.3814 0.7296 0.7612 0.052 Uiso 1 1 calc R . .
H2C H 0.4389 0.6724 0.9470 0.052 Uiso 1 1 calc R . .
C1 C 0.7534(4) 0.6669(2) 0.7599(3) 0.0467(5) Uani 1 1 d . . .
H1B H 0.8415 0.6010 0.8541 0.056 Uiso 1 1 calc R . .
H1C H 0.7704 0.5902 0.6951 0.056 Uiso 1 1 calc R . .
C6 C 0.3497(3) 1.3287(2) 0.7140(3) 0.0453(5) Uani 1 1 d . . .
H6A H 0.3152 1.4274 0.7555 0.054 Uiso 1 1 calc R . .
H6B H 0.2981 1.3738 0.6040 0.054 Uiso 1 1 calc R . .

loop_
_atom_site_aniso_label
_atom_site_aniso_U_11
_atom_site_aniso_U_22
_atom_site_aniso_U_33
_atom_site_aniso_U_23
_atom_site_aniso_U_13
_atom_site_aniso_U_12
N3 0.0281(8) 0.0348(8) 0.0324(8) -0.0094(6) 0.0017(6) -0.0107(6)
N2 0.0318(8) 0.0385(8) 0.0342(8) -0.0084(6) 0.0037(6) -0.0123(6)
C3 0.0288(9) 0.0398(9) 0.0279(9) -0.0110(7) -0.0011(7) -0.0116(7)
C4 0.0245(9) 0.0463(10) 0.0368(10) -0.0107(8) 0.0000(7) -0.0126(7)
N1 0.0342(8) 0.0398(8) 0.0415(9) -0.0150(7) 0.0045(6) -0.0106(6)
C7 0.0348(10) 0.0354(9) 0.0492(11) -0.0115(8) -0.0004(8) -0.0142(7)
C5 0.0261(9) 0.0414(10) 0.0428(10) -0.0120(8) -0.0016(7) -0.0039(7)
C2 0.0458(11) 0.0377(10) 0.0448(11) -0.0119(8) 0.0023(8) -0.0181(8)
C1 0.0487(12) 0.0376(10) 0.0490(12) -0.0175(9) 0.0055(9) -0.0120(8)
C6 0.0372(10) 0.0350(10) 0.0538(12) -0.0105(8) -0.0032(9) -0.0046(8)

loop_
_atom_type_symbol
_atom_type_description
_atom_type_scat_dispersion_real
_atom_type_scat_dispersion_imag
_atom_type_scat_source
C C 0.0033 0.0016 'International Tables Vol C Tables 4.2.6.8 and 6.1.1.4'
H H 0.0000 0.0000 'International Tables Vol C Tables 4.2.6.8 and 6.1.1.4'
N N 0.0061 0.0033 'International Tables Vol C Tables 4.2.6.8 and 6.1.1.4'

loop_
_geom_angle_atom_site_label_1
_geom_angle_atom_site_label_2
_geom_angle_atom_site_label_3
_geom_angle
_geom_angle_site_symmetry_1
_geom_angle_site_symmetry_3
_geom_angle_publ_flag
C3 N3 C2 104.92(14) . . y
C3 N3 C4 120.69(14) . . y
C2 N3 C4 115.71(14) . . ?
C3 N2 C7 121.29(15) . . y
N1 C3 N2 123.50(16) . . y
N1 C3 N3 116.53(16) . . y
N2 C3 N3 119.96(15) . . y
N3 C4 C5 113.73(14) . . ?
C3 N1 C1 106.34(15) . . y
N2 C7 C6 114.30(16) . . ?
C4 C5 C6 113.88(16) . . ?
N3 C2 C1 102.23(14) . . ?
N1 C1 C2 105.28(15) . . ?
C5 C6 C7 112.67(15) . . ?

loop_
_geom_bond_atom_site_label_1
_geom_bond_atom_site_label_2
_geom_bond_distance
_geom_bond_site_symmetry_2
_geom_bond_publ_flag
N3 C3 1.394(2) . y
N3 C2 1.465(2) . ?
N3 C4 1.472(2) . ?
N2 C3 1.356(2) . y
N2 C7 1.458(2) . ?
C3 N1 1.293(2) . y
C4 C5 1.511(3) . ?
N1 C1 1.467(2) . ?
C7 C6 1.519(3) . ?
C5 C6 1.519(3) . ?
C2 C1 1.534(3) . ?

loop_
_cod_related_entry_id
_cod_related_entry_database
_cod_related_entry_code
1 ChemSpider 19346741
